data_4341377
loop_
_publ_author_name
'Zhou, You-Yun'
'Hartline, Douglas R.'
'Steiman, Talia J.'
'Fanwick, Phillip E.'
'Uyeda, Christopher'

_publ_section_title
;
 Dinuclear nickel complexes in five States of oxidation using a
 redox-active ligand.
;
_journal_issue 21
_journal_name_full 'Inorganic chemistry'
_journal_page_first 11770
_journal_page_last 11777
_journal_paper_doi 10.1021/ic5020785
_journal_volume 53
_journal_year 2014
_chemical_formula_moiety 'C36 H44 Br1 N4 Ni2,0.5(C6 H6)'
_chemical_formula_sum 'C39 H47 Br N4 Ni2'
_chemical_formula_weight 769.13
_space_group_crystal_system triclinic
_space_group_IT_number 2
_space_group_name_Hall '-P 1'
_space_group_name_H-M_alt 'P -1'
_symmetry_space_group_name_Hall '-P 1'
_symmetry_space_group_name_H-M 'P -1'
_atom_sites_solution_hydrogens geom
_atom_sites_solution_primary iterative
_atom_sites_solution_secondary difmap
_audit_creation_method SHELXL-2014/7
_cell_angle_alpha 109.523(3)
_cell_angle_beta 110.713(3)
_cell_angle_gamma 90.321(2)
_cell_formula_units_Z 4
_cell_length_a 15.5036(6)
_cell_length_b 16.0481(5)
_cell_length_c 17.7619(8)
_cell_measurement_reflns_used 78721
_cell_measurement_temperature 200(2)
_cell_measurement_theta_max 67.930
_cell_measurement_theta_min 4.556
_cell_volume 3857.3(3)
_computing_cell_refinement 'HKL3000 (Otwinowski & Minor, 1997)'
_computing_data_collection 'Crystal Clear(Rigaku 2001)'
_computing_data_reduction 'HKL3000 (Otwinowski & Minor, 1997)'
_computing_publication_material 'local programs'
_computing_structure_refinement 'SHELXL-2014/7 (Sheldrick, 2014)'
_computing_structure_solution 'SHELXT (Sheldrick)'
_diffrn_ambient_temperature 200(2)
_diffrn_measured_fraction_theta_full 0.956
_diffrn_measured_fraction_theta_max 0.955
_diffrn_measurement_details
;
Data were collected on a Rigaku Rapid which has a quarter 
chi circle and a 200 degree curved image plate at a fixed 
distance of 127.4mm.  Strategy was optimized using the 
CrystalClear software.  The completeness is the best 
that can be obtained with this geometry. The missing data are not 
cusp data but mostly high angle data.
Also the use of HKL3000/SCALEPACK lowers the number 
of observed data as inconsistent equivalents are removed 
from the data set and not included in the collected total.
;
_diffrn_measurement_device_type 'Rigaku Rapid II'
_diffrn_measurement_method \w
_diffrn_radiation_type CuK\a
_diffrn_radiation_wavelength 1.54178
_diffrn_reflns_av_R_equivalents 0.085
_diffrn_reflns_av_unetI/netI 0.0250
_diffrn_reflns_Laue_measured_fraction_max 0.955
_diffrn_reflns_limit_h_max 18
_diffrn_reflns_limit_h_min 0
_diffrn_reflns_limit_k_max 19
_diffrn_reflns_limit_k_min -19
_diffrn_reflns_limit_l_max 19
_diffrn_reflns_limit_l_min -21
_diffrn_reflns_number 78721
_diffrn_reflns_point_group_measured_fraction_full 0.956
_diffrn_reflns_point_group_measured_fraction_max 0.955
_diffrn_reflns_theta_full 67.679
_diffrn_reflns_theta_max 67.930
_diffrn_reflns_theta_min 4.556
_diffrn_source 'microfocus source'
_exptl_absorpt_coefficient_mu 2.649
_exptl_absorpt_correction_T_max 0.589
_exptl_absorpt_correction_T_min 0.007
_exptl_absorpt_correction_type multi-scan
_exptl_absorpt_process_details 'SCALEPACK (Otwinowski & Minor, 1997)'
_exptl_crystal_colour violet
_exptl_crystal_density_diffrn 1.324
_exptl_crystal_description block
_exptl_crystal_F_000 1600
_exptl_crystal_size_max 0.200
_exptl_crystal_size_mid 0.200
_exptl_crystal_size_min 0.200
_refine_diff_density_max 1.449
_refine_diff_density_min -0.858
_refine_diff_density_rms 0.138
_refine_ls_extinction_method none
_refine_ls_goodness_of_fit_ref 1.027
_refine_ls_hydrogen_treatment constr
_refine_ls_matrix_type full
_refine_ls_number_parameters 850
_refine_ls_number_reflns 13397
_refine_ls_number_restraints 600
_refine_ls_restrained_S_all 1.006
_refine_ls_R_factor_all 0.0865
_refine_ls_R_factor_gt 0.0806
_refine_ls_shift/su_max 0.003
_refine_ls_shift/su_mean 0.000
_refine_ls_structure_factor_coef Fsqd
_refine_ls_weighting_details 'w=1/[\s^2^(Fo^2^)+(0.1909P)^2^+2.4909P] where P=(Fo^2^+2Fc^2^)/3'
_refine_ls_weighting_scheme calc
_refine_ls_wR_factor_gt 0.2385
_refine_ls_wR_factor_ref 0.2506
_reflns_Friedel_coverage 0.000
_reflns_number_gt 11582
_reflns_number_total 13397
_reflns_threshold_expression 'I > 2\s(I)'
_cod_data_source_file ic5020785_si_002.cif
_cod_data_source_block CU007
_cod_depositor_comments 'Adding full bibliography for 4341373--4341379.cif.'
_cod_database_code 4341377
_shelx_shelxl_version_number 2014/7
_shelx_space_group_comment
;
The symmetry employed for this shelxl refinement is uniquely defined
by the following loop, which should always be used as a source of
symmetry information in preference to the above space-group names.
They are only intended as comments.
;

loop_
_space_group_symop_operation_xyz
'x, y, z'
'-x, -y, -z'

loop_
_atom_site_label
_atom_site_type_symbol
_atom_site_fract_x
_atom_site_fract_y
_atom_site_fract_z
_atom_site_U_iso_or_equiv
_atom_site_adp_type
_atom_site_occupancy
_atom_site_site_symmetry_order
_atom_site_calc_flag
_atom_site_refinement_flags_posn
_atom_site_refinement_flags_adp
Br1 Br 0.27849(3) 0.08552(4) 0.76359(3) 0.0717(2) Uani 1 1 d . .
Br2 Br 0.78231(3) 0.61126(4) 0.75707(4) 0.0797(2) Uani 1 1 d . .
Ni11 Ni 0.19298(5) 0.13157(5) 0.65438(5) 0.0545(2) Uani 1 1 d . U
Ni12 Ni 0.11884(5) 0.05685(5) 0.71517(5) 0.0566(2) Uani 1 1 d . U
Ni21 Ni 0.62315(5) 0.60319(5) 0.70906(5) 0.0593(2) Uani 1 1 d . U
Ni22 Ni 0.69479(5) 0.48272(5) 0.64800(5) 0.0577(2) Uani 1 1 d . U
N11 N 0.2315(2) 0.2085(2) 0.6033(2) 0.0526(7) Uani 1 1 d . U
N12 N 0.0366(3) 0.0125(2) 0.7600(2) 0.0572(8) Uani 1 1 d . U
N21 N 0.5437(2) 0.6794(2) 0.7587(2) 0.0568(8) Uani 1 1 d . U
N22 N 0.7304(2) 0.3669(2) 0.5960(2) 0.0551(8) Uani 1 1 d . U
N111 N 0.0759(2) 0.1291(2) 0.5729(2) 0.0508(7) Uani 1 1 d . U
N117 N 0.0047(2) 0.0570(2) 0.6304(2) 0.0531(8) Uani 1 1 d . U
N211 N 0.5066(2) 0.5390(2) 0.6282(2) 0.0516(7) Uani 1 1 d . U
N217 N 0.5762(2) 0.4245(2) 0.5684(2) 0.0500(7) Uani 1 1 d . U
C2 C 0.4959(3) 0.4585(3) 0.5657(3) 0.0500(8) Uani 1 1 d . U
C11 C -0.0048(3) 0.0905(2) 0.5682(3) 0.0498(8) Uani 1 1 d . U
C17 C 0.1647(3) 0.2149(3) 0.5366(3) 0.0542(9) Uani 1 1 d . U
C18 C -0.0509(3) -0.0038(3) 0.7101(3) 0.0571(9) Uani 1 1 d . U
C27 C 0.4551(3) 0.6566(3) 0.7127(3) 0.0550(9) Uani 1 1 d . U
C28 C 0.6628(3) 0.3109(3) 0.5299(3) 0.0549(9) Uani 1 1 d . U
C111 C 0.0740(3) 0.1692(3) 0.5163(3) 0.0530(9) Uani 1 1 d . U
C112 C -0.0089(3) 0.1683(3) 0.4514(3) 0.0539(9) Uani 1 1 d . U
H112 H -0.0090 0.1969 0.4124 0.065 Uiso 1 1 calc R U
C113 C -0.0922(3) 0.1255(3) 0.4430(3) 0.0554(9) Uani 1 1 d . U
H113 H -0.1485 0.1224 0.3968 0.066 Uiso 1 1 calc R U
C114 C -0.0924(3) 0.0869(3) 0.5035(3) 0.0516(9) Uani 1 1 d . U
C115 C -0.1709(3) 0.0436(3) 0.5053(3) 0.0561(9) Uani 1 1 d . U
H115 H -0.2306 0.0359 0.4615 0.067 Uiso 1 1 calc R U
C116 C -0.1601(3) 0.0124(3) 0.5715(3) 0.0551(9) Uani 1 1 d . U
H116 H -0.2133 -0.0139 0.5744 0.066 Uiso 1 1 calc R U
C117 C -0.0724(3) 0.0191(3) 0.6338(3) 0.0527(9) Uani 1 1 d . U
C121 C 0.3213(3) 0.2619(3) 0.6379(3) 0.0545(9) Uani 1 1 d . U
C122 C 0.3316(3) 0.3509(3) 0.6922(3) 0.0564(9) Uani 1 1 d . U
C123 C 0.4189(3) 0.4027(3) 0.7244(3) 0.0642(11) Uani 1 1 d . U
H123 H 0.4279 0.4633 0.7613 0.077 Uiso 1 1 calc R U
C124 C 0.4915(3) 0.3676(3) 0.7037(3) 0.0628(11) Uani 1 1 d . U
H124 H 0.5490 0.4047 0.7238 0.075 Uiso 1 1 calc R U
C125 C 0.4814(3) 0.2784(3) 0.6537(3) 0.0626(10) Uani 1 1 d . U
H125 H 0.5329 0.2542 0.6417 0.075 Uiso 1 1 calc R U
C126 C 0.3960(3) 0.2232(3) 0.6204(3) 0.0562(9) Uani 1 1 d . U
C131 C 0.0669(3) 0.0045(3) 0.8442(3) 0.0601(10) Uani 1 1 d . U
C132 C 0.1026(4) -0.0730(3) 0.8543(3) 0.0676(11) Uani 1 1 d . U
C133 C 0.1362(4) -0.0758(4) 0.9369(4) 0.0758(13) Uani 1 1 d . U
H133 H 0.1610 -0.1272 0.9460 0.091 Uiso 1 1 calc R U
C134 C 0.1339(4) -0.0046(4) 1.0059(4) 0.0815(14) Uani 1 1 d . U
H134 H 0.1573 -0.0076 1.0620 0.098 Uiso 1 1 calc R U
C135 C 0.0984(4) 0.0699(4) 0.9947(3) 0.0803(14) Uani 1 1 d . U
H135 H 0.0973 0.1179 1.0432 0.096 Uiso 1 1 calc R U
C136 C 0.0637(4) 0.0771(3) 0.9134(3) 0.0680(11) Uani 1 1 d . U
C141 C 0.2698(5) 0.3816(5) 0.8091(4) 0.0933(18) Uani 1 1 d . U
H14A H 0.2741 0.3193 0.8047 0.140 Uiso 1 1 calc R U
H14B H 0.2176 0.4014 0.8262 0.140 Uiso 1 1 calc R U
H14C H 0.3278 0.4193 0.8525 0.140 Uiso 1 1 calc R U
C142 C 0.2542(3) 0.3890(3) 0.7220(3) 0.0656(11) Uani 1 1 d . U
H142 H 0.1941 0.3509 0.6795 0.079 Uiso 1 1 calc R U
C143 C 0.2443(5) 0.4854(4) 0.7260(5) 0.0940(18) Uani 1 1 d . U
H14D H 0.3003 0.5253 0.7708 0.141 Uiso 1 1 calc R U
H14E H 0.1897 0.5034 0.7397 0.141 Uiso 1 1 calc R U
H14F H 0.2366 0.4891 0.6701 0.141 Uiso 1 1 calc R U
C144 C 0.4012(5) 0.1086(4) 0.4852(4) 0.0854(15) Uani 1 1 d . U
H14G H 0.3608 0.1421 0.4531 0.128 Uiso 1 1 calc R U
H14H H 0.3861 0.0448 0.4502 0.128 Uiso 1 1 calc R U
H14I H 0.4664 0.1290 0.4987 0.128 Uiso 1 1 calc R U
C145 C 0.3859(3) 0.1243(3) 0.5686(3) 0.0635(11) Uani 1 1 d . U
H145 H 0.3204 0.0981 0.5525 0.076 Uiso 1 1 calc R U
C146 C 0.4498(5) 0.0767(4) 0.6226(4) 0.0901(17) Uani 1 1 d . U
H14J H 0.5148 0.1011 0.6397 0.135 Uiso 1 1 calc R U
H14K H 0.4398 0.0127 0.5887 0.135 Uiso 1 1 calc R U
H14L H 0.4360 0.0857 0.6743 0.135 Uiso 1 1 calc R U
C151 C 0.2058(7) -0.1616(7) 0.7845(6) 0.127(3) Uani 1 1 d . U
H15A H 0.2385 -0.1053 0.7919 0.191 Uiso 1 1 calc R U
H15B H 0.2043 -0.2081 0.7314 0.191 Uiso 1 1 calc R U
H15C H 0.2385 -0.1793 0.8339 0.191 Uiso 1 1 calc R U
C152 C 0.1071(5) -0.1495(4) 0.7789(4) 0.0865(16) Uani 1 1 d . U
H152 H 0.0757 -0.1345 0.7263 0.104 Uiso 1 1 calc R U
C153 C 0.0527(7) -0.2367(5) 0.7652(6) 0.129(3) Uani 1 1 d . U
H15D H 0.0582 -0.2849 0.7165 0.193 Uiso 1 1 calc R U
H15E H -0.0130 -0.2295 0.7530 0.193 Uiso 1 1 calc R U
H15F H 0.0781 -0.2514 0.8175 0.193 Uiso 1 1 calc R U
C154 C 0.1053(6) 0.2266(5) 0.9155(6) 0.108(2) Uani 1 1 d . U
H15G H 0.1484 0.2474 0.9759 0.163 Uiso 1 1 calc R U
H15H H 0.0801 0.2776 0.9011 0.163 Uiso 1 1 calc R U
H15I H 0.1385 0.1975 0.8782 0.163 Uiso 1 1 calc R U
C155 C 0.0278(4) 0.1618(4) 0.9024(4) 0.0776(13) Uani 1 1 d . U
H155 H -0.0151 0.1444 0.8407 0.093 Uiso 1 1 calc R U
C156 C -0.0305(7) 0.2025(6) 0.9569(6) 0.124(3) Uani 1 1 d . U
H15J H 0.0111 0.2406 1.0151 0.185 Uiso 1 1 calc R U
H15K H -0.0665 0.1544 0.9603 0.185 Uiso 1 1 calc R U
H15L H -0.0731 0.2383 0.9299 0.185 Uiso 1 1 calc R U
C171 C 0.1781(3) 0.2705(3) 0.4867(3) 0.0654(11) Uani 1 1 d . U
H17A H 0.1620 0.3302 0.5098 0.098 Uiso 1 1 calc R U
H17B H 0.1377 0.2419 0.4257 0.098 Uiso 1 1 calc R U
H17C H 0.2432 0.2755 0.4922 0.098 Uiso 1 1 calc R U
C181 C -0.1268(3) -0.0405(4) 0.7300(3) 0.0661(11) Uani 1 1 d . U
H18A H -0.0990 -0.0672 0.7738 0.099 Uiso 1 1 calc R U
H18B H -0.1707 -0.0861 0.6774 0.099 Uiso 1 1 calc R U
H18C H -0.1598 0.0080 0.7518 0.099 Uiso 1 1 calc R U
C211 C 0.4311(3) 0.5777(3) 0.6356(3) 0.0524(9) Uani 1 1 d . U
C212 C 0.3419(3) 0.5382(3) 0.5756(3) 0.0550(9) Uani 1 1 d . U
H212 H 0.2894 0.5662 0.5808 0.066 Uiso 1 1 calc R U
C213 C 0.3296(3) 0.4578(3) 0.5080(3) 0.0541(9) Uani 1 1 d . U
H213 H 0.2692 0.4325 0.4655 0.065 Uiso 1 1 calc R U
C214 C 0.4077(3) 0.4139(3) 0.5029(3) 0.0501(8) Uani 1 1 d . U
C215 C 0.4061(3) 0.3303(3) 0.4415(3) 0.0540(9) Uani 1 1 d . U
H215 H 0.3490 0.2991 0.3963 0.065 Uiso 1 1 calc R U
C216 C 0.4879(3) 0.2939(3) 0.4473(3) 0.0540(9) Uani 1 1 d . U
H216 H 0.4863 0.2362 0.4077 0.065 Uiso 1 1 calc R U
C217 C 0.5724(3) 0.3413(3) 0.5107(3) 0.0535(9) Uani 1 1 d . U
C221 C 0.5783(3) 0.7481(3) 0.8427(3) 0.0603(10) Uani 1 1 d . U
C222 C 0.5892(4) 0.8388(3) 0.8517(3) 0.0701(12) Uani 1 1 d . U
C223 C 0.6294(4) 0.9018(4) 0.9355(3) 0.0792(14) Uani 1 1 d . U
H223 H 0.6384 0.9632 0.9434 0.095 Uiso 1 1 calc R U
C224 C 0.6560(5) 0.8776(4) 1.0057(3) 0.0846(15) Uani 1 1 d . U
H224 H 0.6820 0.9220 1.0619 0.101 Uiso 1 1 calc R U
C225 C 0.6453(5) 0.7885(4) 0.9957(3) 0.0823(15) Uani 1 1 d . U
H225 H 0.6645 0.7723 1.0453 0.099 Uiso 1 1 calc R U
C226 C 0.6065(4) 0.7215(3) 0.9136(3) 0.0679(11) Uani 1 1 d . U
C231 C 0.8200(3) 0.3404(3) 0.6304(3) 0.0581(10) Uani 1 1 d . U
C232 C 0.8310(3) 0.2896(3) 0.6831(3) 0.0601(10) Uani 1 1 d . U
C233 C 0.9184(3) 0.2650(3) 0.7159(3) 0.0649(11) Uani 1 1 d . U
H233 H 0.9273 0.2300 0.7512 0.078 Uiso 1 1 calc R U
C234 C 0.9925(3) 0.2898(3) 0.6986(3) 0.0664(11) Uani 1 1 d . U
H234 H 1.0512 0.2711 0.7209 0.080 Uiso 1 1 calc R U
C235 C 0.9810(3) 0.3419(3) 0.6490(3) 0.0654(11) Uani 1 1 d . U
H235 H 1.0326 0.3598 0.6383 0.078 Uiso 1 1 calc R U
C236 C 0.8954(3) 0.3693(3) 0.6142(3) 0.0609(10) Uani 1 1 d . U
C241 C 0.5283(5) 0.6031(5) 0.9426(5) 0.0975(18) Uani 1 1 d . U
H24A H 0.5539 0.6348 1.0052 0.146 Uiso 1 1 calc R U
H24B H 0.5184 0.5388 0.9299 0.146 Uiso 1 1 calc R U
H24C H 0.4688 0.6230 0.9171 0.146 Uiso 1 1 calc R U
C242 C 0.5971(4) 0.6234(4) 0.9042(4) 0.0773(13) Uani 1 1 d . U
H242 H 0.5706 0.5872 0.8410 0.093 Uiso 1 1 calc R U
C243 C 0.6922(5) 0.5941(4) 0.9427(5) 0.0981(19) Uani 1 1 d . U
H24D H 0.7177 0.6243 1.0055 0.147 Uiso 1 1 calc R U
H24E H 0.7351 0.6101 0.9187 0.147 Uiso 1 1 calc R U
H24F H 0.6843 0.5293 0.9284 0.147 Uiso 1 1 calc R U
C244 C 0.4956(12) 0.9405(6) 0.7821(6) 0.208(7) Uani 1 1 d . U
H24G H 0.4395 0.9158 0.7853 0.312 Uiso 1 1 calc R U
H24H H 0.4780 0.9579 0.7314 0.312 Uiso 1 1 calc R U
H24I H 0.5271 0.9930 0.8343 0.312 Uiso 1 1 calc R U
C245 C 0.5636(6) 0.8674(4) 0.7748(4) 0.101(2) Uani 1 1 d . U
H245 H 0.5266 0.8138 0.7235 0.121 Uiso 1 1 calc R U
C246 C 0.6468(8) 0.8903(8) 0.7598(5) 0.159(5) Uani 1 1 d . U
H24J H 0.6836 0.9452 0.8065 0.238 Uiso 1 1 calc R U
H24K H 0.6275 0.8995 0.7046 0.238 Uiso 1 1 calc R U
H24L H 0.6846 0.8415 0.7582 0.238 Uiso 1 1 calc R U
C251 C 0.7581(5) 0.3444(5) 0.7908(5) 0.101(2) Uani 1 1 d . U
H25A H 0.8088 0.3392 0.8404 0.151 Uiso 1 1 calc R U
H25B H 0.6991 0.3408 0.7991 0.151 Uiso 1 1 calc R U
H25C H 0.7702 0.4019 0.7857 0.151 Uiso 1 1 calc R U
C252 C 0.7521(3) 0.2685(3) 0.7086(3) 0.0677(11) Uani 1 1 d . U
H252 H 0.6922 0.2676 0.6617 0.081 Uiso 1 1 calc R U
C253 C 0.7497(5) 0.1784(5) 0.7189(6) 0.102(2) Uani 1 1 d . U
H25D H 0.7408 0.1309 0.6638 0.152 Uiso 1 1 calc R U
H25E H 0.6982 0.1697 0.7365 0.152 Uiso 1 1 calc R U
H25F H 0.8087 0.1763 0.7630 0.152 Uiso 1 1 calc R U
C254 C 0.9503(5) 0.5169(4) 0.6141(5) 0.0967(18) Uani 1 1 d . U
H25G H 0.9406 0.5460 0.6680 0.145 Uiso 1 1 calc R U
H25H H 0.9374 0.5560 0.5804 0.145 Uiso 1 1 calc R U
H25I H 1.0150 0.5052 0.6274 0.145 Uiso 1 1 calc R U
C255 C 0.8837(3) 0.4272(3) 0.5613(4) 0.0679(11) Uani 1 1 d . U
H255 H 0.8186 0.4419 0.5472 0.081 Uiso 1 1 calc R U
C256 C 0.8950(5) 0.3799(4) 0.4763(4) 0.0899(17) Uani 1 1 d . U
H25J H 0.9577 0.3630 0.4877 0.135 Uiso 1 1 calc R U
H25K H 0.8859 0.4200 0.4437 0.135 Uiso 1 1 calc R U
H25L H 0.8487 0.3262 0.4426 0.135 Uiso 1 1 calc R U
C271 C 0.3809(4) 0.7043(3) 0.7396(3) 0.0707(12) Uani 1 1 d . U
H27A H 0.4058 0.7673 0.7742 0.106 Uiso 1 1 calc R U
H27B H 0.3621 0.6764 0.7738 0.106 Uiso 1 1 calc R U
H27C H 0.3268 0.7001 0.6881 0.106 Uiso 1 1 calc R U
C281 C 0.6748(3) 0.2188(3) 0.4781(3) 0.0651(11) Uani 1 1 d . U
H28A H 0.7410 0.2159 0.4886 0.098 Uiso 1 1 calc R U
H28B H 0.6399 0.2062 0.4166 0.098 Uiso 1 1 calc R U
H28C H 0.6512 0.1744 0.4955 0.098 Uiso 1 1 calc R U
C911 C 0.6132(12) 0.2028(9) 0.9879(11) 0.213(7) Uani 1 1 d . U
H911 H 0.6159 0.1616 1.0164 0.256 Uiso 1 1 calc R U
C912 C 0.6870(11) 0.2769(9) 1.0230(10) 0.206(7) Uani 1 1 d . U
H912 H 0.7420 0.2837 1.0717 0.248 Uiso 1 1 calc R U
C913 C 0.6713(8) 0.3392(9) 0.9792(8) 0.153(4) Uani 1 1 d . U
H913 H 0.7162 0.3901 0.9994 0.183 Uiso 1 1 calc R U
C914 C 0.5936(8) 0.3255(9) 0.9100(7) 0.132(3) Uani 1 1 d . U
H914 H 0.5832 0.3694 0.8840 0.158 Uiso 1 1 calc R U
C915 C 0.5317(8) 0.2553(8) 0.8763(6) 0.136(3) Uani 1 1 d . U
H915 H 0.4797 0.2472 0.8247 0.163 Uiso 1 1 calc R U
C916 C 0.5404(8) 0.1929(7) 0.9144(8) 0.154(4) Uani 1 1 d . U
H916 H 0.4945 0.1417 0.8887 0.185 Uiso 1 1 calc R U

loop_
_atom_site_aniso_label
_atom_site_aniso_U_11
_atom_site_aniso_U_22
_atom_site_aniso_U_33
_atom_site_aniso_U_23
_atom_site_aniso_U_13
_atom_site_aniso_U_12
Br1 0.0528(3) 0.0964(4) 0.0745(3) 0.0475(3) 0.0181(2) 0.0092(2)
Br2 0.0534(3) 0.0686(3) 0.0916(4) 0.0061(3) 0.0197(3) 0.0054(2)
Ni11 0.0475(4) 0.0590(4) 0.0630(4) 0.0299(3) 0.0204(3) 0.0079(3)
Ni12 0.0497(4) 0.0644(4) 0.0642(4) 0.0317(3) 0.0232(3) 0.0095(3)
Ni21 0.0514(4) 0.0530(4) 0.0671(5) 0.0130(3) 0.0230(3) 0.0085(3)
Ni22 0.0482(4) 0.0498(4) 0.0709(5) 0.0167(3) 0.0225(3) 0.0098(3)
N11 0.0472(17) 0.0529(17) 0.0624(19) 0.0253(15) 0.0215(15) 0.0068(14)
N12 0.059(2) 0.0567(18) 0.064(2) 0.0285(16) 0.0263(17) 0.0093(15)
N21 0.057(2) 0.0533(18) 0.0610(19) 0.0190(15) 0.0245(16) 0.0111(15)
N22 0.0481(17) 0.0514(17) 0.071(2) 0.0237(16) 0.0263(16) 0.0120(14)
N111 0.0467(17) 0.0489(16) 0.0618(18) 0.0225(14) 0.0236(15) 0.0099(13)
N117 0.0497(17) 0.0502(17) 0.0632(19) 0.0232(15) 0.0229(15) 0.0080(14)
N211 0.0529(18) 0.0497(17) 0.0565(18) 0.0205(14) 0.0240(15) 0.0116(14)
N217 0.0483(17) 0.0455(15) 0.0583(18) 0.0180(14) 0.0232(14) 0.0085(13)
C2 0.051(2) 0.0472(19) 0.059(2) 0.0237(16) 0.0250(17) 0.0088(16)
C11 0.049(2) 0.0434(18) 0.061(2) 0.0191(16) 0.0251(17) 0.0088(15)
C17 0.059(2) 0.0485(19) 0.060(2) 0.0216(17) 0.0260(19) 0.0085(17)
C18 0.059(2) 0.055(2) 0.064(2) 0.0221(18) 0.030(2) 0.0069(18)
C27 0.058(2) 0.055(2) 0.060(2) 0.0254(18) 0.0261(19) 0.0160(18)
C28 0.056(2) 0.051(2) 0.064(2) 0.0229(18) 0.0275(19) 0.0127(17)
C111 0.057(2) 0.0473(19) 0.060(2) 0.0224(17) 0.0245(18) 0.0098(16)
C112 0.053(2) 0.052(2) 0.058(2) 0.0221(17) 0.0207(18) 0.0096(17)
C113 0.053(2) 0.053(2) 0.061(2) 0.0213(18) 0.0213(18) 0.0109(17)
C114 0.048(2) 0.0460(18) 0.060(2) 0.0157(16) 0.0218(17) 0.0127(16)
C115 0.049(2) 0.051(2) 0.067(2) 0.0210(18) 0.0207(18) 0.0107(16)
C116 0.050(2) 0.051(2) 0.068(2) 0.0189(18) 0.0288(19) 0.0059(16)
C117 0.049(2) 0.051(2) 0.067(2) 0.0249(18) 0.0290(18) 0.0098(16)
C121 0.046(2) 0.060(2) 0.061(2) 0.0284(18) 0.0172(17) 0.0037(17)
C122 0.053(2) 0.055(2) 0.064(2) 0.0264(18) 0.0212(18) 0.0053(17)
C123 0.064(3) 0.057(2) 0.065(2) 0.019(2) 0.020(2) 0.0010(19)
C124 0.052(2) 0.066(3) 0.068(3) 0.030(2) 0.014(2) -0.0062(19)
C125 0.052(2) 0.067(3) 0.076(3) 0.032(2) 0.027(2) 0.0070(19)
C126 0.053(2) 0.061(2) 0.062(2) 0.0289(19) 0.0232(18) 0.0065(18)
C131 0.055(2) 0.065(2) 0.064(2) 0.029(2) 0.0214(19) 0.0056(19)
C132 0.071(3) 0.070(3) 0.071(3) 0.033(2) 0.029(2) 0.013(2)
C133 0.078(3) 0.081(3) 0.078(3) 0.044(3) 0.026(3) 0.016(3)
C134 0.087(4) 0.097(4) 0.067(3) 0.041(3) 0.025(3) 0.009(3)
C135 0.095(4) 0.074(3) 0.066(3) 0.020(2) 0.029(3) 0.007(3)
C136 0.074(3) 0.065(3) 0.068(3) 0.026(2) 0.028(2) 0.005(2)
C141 0.091(4) 0.116(5) 0.096(4) 0.046(4) 0.053(3) 0.033(4)
C142 0.061(2) 0.061(2) 0.074(3) 0.021(2) 0.028(2) 0.008(2)
C143 0.094(4) 0.076(3) 0.130(5) 0.044(4) 0.056(4) 0.028(3)
C144 0.104(4) 0.069(3) 0.091(4) 0.020(3) 0.054(3) 0.006(3)
C145 0.054(2) 0.062(2) 0.082(3) 0.032(2) 0.029(2) 0.0086(19)
C146 0.096(4) 0.069(3) 0.105(4) 0.041(3) 0.029(3) 0.026(3)
C151 0.149(7) 0.144(7) 0.142(7) 0.068(6) 0.100(6) 0.068(6)
C152 0.110(4) 0.080(3) 0.079(3) 0.040(3) 0.034(3) 0.040(3)
C153 0.146(7) 0.085(4) 0.120(6) 0.011(4) 0.035(5) 0.010(5)
C154 0.121(6) 0.076(4) 0.143(6) 0.049(4) 0.057(5) 0.016(4)
C155 0.090(4) 0.068(3) 0.079(3) 0.024(2) 0.038(3) 0.014(3)
C156 0.168(8) 0.104(5) 0.150(7) 0.060(5) 0.104(6) 0.069(5)
C171 0.065(3) 0.068(3) 0.074(3) 0.037(2) 0.026(2) 0.008(2)
C181 0.062(3) 0.075(3) 0.074(3) 0.035(2) 0.031(2) 0.004(2)
C211 0.055(2) 0.053(2) 0.060(2) 0.0244(17) 0.0290(18) 0.0132(17)
C212 0.054(2) 0.058(2) 0.064(2) 0.0287(19) 0.0284(19) 0.0155(18)
C213 0.052(2) 0.053(2) 0.060(2) 0.0228(18) 0.0221(18) 0.0056(17)
C214 0.051(2) 0.0498(19) 0.059(2) 0.0270(17) 0.0242(17) 0.0077(16)
C215 0.055(2) 0.050(2) 0.058(2) 0.0209(17) 0.0209(18) 0.0043(17)
C216 0.059(2) 0.0456(19) 0.058(2) 0.0180(16) 0.0237(18) 0.0079(17)
C217 0.054(2) 0.0490(19) 0.064(2) 0.0233(17) 0.0273(18) 0.0102(16)
C221 0.064(2) 0.055(2) 0.060(2) 0.0156(18) 0.027(2) 0.0120(19)
C222 0.081(3) 0.058(2) 0.064(3) 0.015(2) 0.025(2) 0.011(2)
C223 0.104(4) 0.061(3) 0.063(3) 0.014(2) 0.029(3) 0.011(3)
C224 0.106(4) 0.073(3) 0.059(3) 0.013(2) 0.023(3) 0.002(3)
C225 0.106(4) 0.075(3) 0.059(3) 0.021(2) 0.026(3) 0.006(3)
C226 0.074(3) 0.061(2) 0.066(3) 0.022(2) 0.024(2) 0.007(2)
C231 0.051(2) 0.051(2) 0.074(3) 0.0204(19) 0.0265(19) 0.0138(17)
C232 0.055(2) 0.061(2) 0.069(2) 0.025(2) 0.027(2) 0.0122(19)
C233 0.064(3) 0.065(2) 0.074(3) 0.033(2) 0.027(2) 0.019(2)
C234 0.052(2) 0.066(3) 0.077(3) 0.024(2) 0.020(2) 0.019(2)
C235 0.052(2) 0.067(3) 0.084(3) 0.029(2) 0.031(2) 0.014(2)
C236 0.053(2) 0.058(2) 0.074(3) 0.022(2) 0.028(2) 0.0133(18)
C241 0.104(5) 0.082(4) 0.105(4) 0.031(3) 0.042(4) 0.000(3)
C242 0.095(4) 0.067(3) 0.071(3) 0.028(2) 0.029(3) 0.008(3)
C243 0.113(5) 0.072(3) 0.117(5) 0.044(3) 0.042(4) 0.027(3)
C244 0.39(2) 0.095(6) 0.105(6) 0.043(5) 0.046(9) 0.115(9)
C245 0.159(6) 0.059(3) 0.062(3) 0.015(2) 0.021(3) 0.004(3)
C246 0.191(10) 0.178(9) 0.091(5) 0.045(5) 0.039(6) -0.084(8)
C251 0.111(5) 0.098(4) 0.107(5) 0.025(4) 0.066(4) 0.024(4)
C252 0.061(3) 0.076(3) 0.077(3) 0.037(2) 0.029(2) 0.016(2)
C253 0.102(5) 0.088(4) 0.150(6) 0.061(4) 0.071(5) 0.021(3)
C254 0.092(4) 0.072(3) 0.134(5) 0.049(4) 0.040(4) 0.002(3)
C255 0.055(2) 0.072(3) 0.092(3) 0.040(3) 0.036(2) 0.018(2)
C256 0.100(4) 0.095(4) 0.106(4) 0.055(4) 0.055(4) 0.038(3)
C271 0.066(3) 0.071(3) 0.077(3) 0.017(2) 0.036(2) 0.020(2)
C281 0.066(3) 0.054(2) 0.074(3) 0.018(2) 0.028(2) 0.019(2)
C911 0.204(13) 0.126(8) 0.246(14) 0.089(9) -0.007(11) 0.033(9)
C912 0.183(12) 0.147(10) 0.211(12) 0.081(9) -0.031(9) 0.019(9)
C913 0.122(7) 0.162(9) 0.164(9) 0.060(8) 0.041(7) 0.003(7)
C914 0.120(7) 0.167(9) 0.120(6) 0.060(6) 0.049(6) 0.033(6)
C915 0.140(8) 0.140(8) 0.111(6) 0.026(6) 0.046(6) 0.043(7)
C916 0.136(8) 0.102(6) 0.172(9) 0.016(6) 0.029(7) 0.015(6)

loop_
_atom_type_symbol
_atom_type_description
_atom_type_scat_dispersion_real
_atom_type_scat_dispersion_imag
_atom_type_scat_source
C C 0.0181 0.0091 'International Tables Vol C Tables 4.2.6.8 and 6.1.1.4'
H H 0.0000 0.0000 'International Tables Vol C Tables 4.2.6.8 and 6.1.1.4'
N N 0.0311 0.0180 'International Tables Vol C Tables 4.2.6.8 and 6.1.1.4'
Ni Ni -3.0029 0.5091 'International Tables Vol C Tables 4.2.6.8 and 6.1.1.4'
Br Br -0.6763 1.2805 'International Tables Vol C Tables 4.2.6.8 and 6.1.1.4'

loop_
_geom_angle_atom_site_label_1
_geom_angle_atom_site_label_2
_geom_angle_atom_site_label_3
_geom_angle
Ni11 Br1 Ni12 62.47(3)
Ni21 Br2 Ni22 62.14(3)
N111 Ni11 N11 82.16(14)
N111 Ni11 Br1 147.46(11)
N11 Ni11 Br1 130.38(10)
N111 Ni11 Ni12 88.72(11)
N11 Ni11 Ni12 167.48(10)
Br1 Ni11 Ni12 59.12(3)
N117 Ni12 N12 82.01(15)
N117 Ni12 Br1 146.13(11)
N12 Ni12 Br1 131.86(11)
N117 Ni12 Ni11 88.13(11)
N12 Ni12 Ni11 167.24(11)
Br1 Ni12 Ni11 58.41(3)
N211 Ni21 N21 81.71(15)
N211 Ni21 Br2 147.58(10)
N21 Ni21 Br2 130.56(11)
N211 Ni21 Ni22 88.72(10)
N21 Ni21 Ni22 165.95(12)
Br2 Ni21 Ni22 59.02(3)
N217 Ni22 N22 81.84(14)
N217 Ni22 Br2 147.05(10)
N22 Ni22 Br2 131.10(11)
N217 Ni22 Ni21 88.49(10)
N22 Ni22 Ni21 167.26(11)
Br2 Ni22 Ni21 58.84(3)
C17 N11 C121 120.4(3)
C17 N11 Ni11 113.7(3)
C121 N11 Ni11 125.6(3)
C18 N12 C131 121.0(4)
C18 N12 Ni12 114.3(3)
C131 N12 Ni12 124.5(3)
C27 N21 C221 122.0(4)
C27 N21 Ni21 114.2(3)
C221 N21 Ni21 123.5(3)
C28 N22 C231 121.1(3)
C28 N22 Ni22 114.3(3)
C231 N22 Ni22 124.4(3)
C11 N111 C111 119.6(4)
C11 N111 Ni11 124.0(3)
C111 N111 Ni11 116.4(3)
C11 N117 C117 119.8(4)
C11 N117 Ni12 124.5(3)
C117 N117 Ni12 115.7(3)
C2 N211 C211 120.2(4)
C2 N211 Ni21 123.7(3)
C211 N211 Ni21 116.0(3)
C2 N217 C217 119.1(4)
C2 N217 Ni22 124.4(3)
C217 N217 Ni22 116.5(3)
N217 C2 N211 114.6(4)
N217 C2 C214 122.9(4)
N211 C2 C214 122.6(4)
N117 C11 N111 114.6(4)
N117 C11 C114 122.8(4)
N111 C11 C114 122.6(4)
N11 C17 C111 115.3(4)
N11 C17 C171 123.1(4)
C111 C17 C171 121.5(4)
N12 C18 C117 115.0(4)
N12 C18 C181 123.7(4)
C117 C18 C181 121.2(4)
N21 C27 C211 115.1(4)
N21 C27 C271 123.3(4)
C211 C27 C271 121.4(4)
N22 C28 C217 115.3(4)
N22 C28 C281 123.5(4)
C217 C28 C281 121.2(4)
N111 C111 C112 121.0(4)
N111 C111 C17 112.0(4)
C112 C111 C17 126.9(4)
C111 C112 C113 120.3(4)
C111 C112 H112 119.8
C113 C112 H112 119.8
C112 C113 C114 119.5(4)
C112 C113 H113 120.2
C114 C113 H113 120.2
C113 C114 C115 126.4(4)
C113 C114 C11 116.8(4)
C115 C114 C11 116.8(4)
C116 C115 C114 119.5(4)
C116 C115 H115 120.3
C114 C115 H115 120.3
C115 C116 C117 121.0(4)
C115 C116 H116 119.5
C117 C116 H116 119.5
N117 C117 C116 120.2(4)
N117 C117 C18 112.4(4)
C116 C117 C18 127.3(4)
C126 C121 C122 122.0(4)
C126 C121 N11 119.9(4)
C122 C121 N11 118.1(4)
C121 C122 C123 117.5(4)
C121 C122 C142 121.8(4)
C123 C122 C142 120.5(4)
C124 C123 C122 121.3(4)
C124 C123 H123 119.3
C122 C123 H123 119.3
C123 C124 C125 120.3(4)
C123 C124 H124 119.9
C125 C124 H124 119.9
C124 C125 C126 120.8(4)
C124 C125 H125 119.6
C126 C125 H125 119.6
C121 C126 C125 117.8(4)
C121 C126 C145 121.3(4)
C125 C126 C145 120.9(4)
C136 C131 C132 122.5(4)
C136 C131 N12 118.1(4)
C132 C131 N12 119.3(4)
C133 C132 C131 117.6(5)
C133 C132 C152 121.0(5)
C131 C132 C152 121.4(4)
C134 C133 C132 120.7(5)
C134 C133 H133 119.7
C132 C133 H133 119.7
C135 C134 C133 120.9(5)
C135 C134 H134 119.5
C133 C134 H134 119.5
C134 C135 C136 121.3(5)
C134 C135 H135 119.3
C136 C135 H135 119.3
C135 C136 C131 117.0(5)
C135 C136 C155 120.8(5)
C131 C136 C155 122.2(4)
C142 C141 H14A 109.5
C142 C141 H14B 109.5
H14A C141 H14B 109.5
C142 C141 H14C 109.5
H14A C141 H14C 109.5
H14B C141 H14C 109.5
C141 C142 C122 109.3(4)
C141 C142 C143 110.8(5)
C122 C142 C143 113.8(4)
C141 C142 H142 107.5
C122 C142 H142 107.5
C143 C142 H142 107.5
C142 C143 H14D 109.5
C142 C143 H14E 109.5
H14D C143 H14E 109.5
C142 C143 H14F 109.5
H14D C143 H14F 109.5
H14E C143 H14F 109.5
C145 C144 H14G 109.5
C145 C144 H14H 109.5
H14G C144 H14H 109.5
C145 C144 H14I 109.5
H14G C144 H14I 109.5
H14H C144 H14I 109.5
C126 C145 C144 111.8(4)
C126 C145 C146 111.1(4)
C144 C145 C146 111.6(5)
C126 C145 H145 107.3
C144 C145 H145 107.3
C146 C145 H145 107.3
C145 C146 H14J 109.5
C145 C146 H14K 109.5
H14J C146 H14K 109.5
C145 C146 H14L 109.5
H14J C146 H14L 109.5
H14K C146 H14L 109.5
C152 C151 H15A 109.5
C152 C151 H15B 109.5
H15A C151 H15B 109.5
C152 C151 H15C 109.5
H15A C151 H15C 109.5
H15B C151 H15C 109.5
C132 C152 C151 113.1(6)
C132 C152 C153 111.8(6)
C151 C152 C153 111.2(6)
C132 C152 H152 106.7
C151 C152 H152 106.7
C153 C152 H152 106.7
C152 C153 H15D 109.5
C152 C153 H15E 109.5
H15D C153 H15E 109.5
C152 C153 H15F 109.5
H15D C153 H15F 109.5
H15E C153 H15F 109.5
C155 C154 H15G 109.5
C155 C154 H15H 109.5
H15G C154 H15H 109.5
C155 C154 H15I 109.5
H15G C154 H15I 109.5
H15H C154 H15I 109.5
C154 C155 C136 110.4(5)
C154 C155 C156 113.3(6)
C136 C155 C156 113.7(5)
C154 C155 H155 106.3
C136 C155 H155 106.3
C156 C155 H155 106.3
C155 C156 H15J 109.5
C155 C156 H15K 109.5
H15J C156 H15K 109.5
C155 C156 H15L 109.5
H15J C156 H15L 109.5
H15K C156 H15L 109.5
C17 C171 H17A 109.5
C17 C171 H17B 109.5
H17A C171 H17B 109.5
C17 C171 H17C 109.5
H17A C171 H17C 109.5
H17B C171 H17C 109.5
C18 C181 H18A 109.5
C18 C181 H18B 109.5
H18A C181 H18B 109.5
C18 C181 H18C 109.5
H18A C181 H18C 109.5
H18B C181 H18C 109.5
N211 C211 C212 120.5(4)
N211 C211 C27 112.4(4)
C212 C211 C27 127.0(4)
C213 C212 C211 120.2(4)
C213 C212 H212 119.9
C211 C212 H212 119.9
C212 C213 C214 119.7(4)
C212 C213 H213 120.1
C214 C213 H213 120.1
C215 C214 C2 116.9(4)
C215 C214 C213 126.4(4)
C2 C214 C213 116.6(4)
C216 C215 C214 119.8(4)
C216 C215 H215 120.1
C214 C215 H215 120.1
C215 C216 C217 120.3(4)
C215 C216 H216 119.8
C217 C216 H216 119.8
N217 C217 C216 120.8(4)
N217 C217 C28 111.5(4)
C216 C217 C28 127.5(4)
C226 C221 C222 122.0(4)
C226 C221 N21 117.5(4)
C222 C221 N21 120.4(4)
C223 C222 C221 117.3(5)
C223 C222 C245 120.6(5)
C221 C222 C245 122.0(4)
C224 C223 C222 121.8(5)
C224 C223 H223 119.1
C222 C223 H223 119.1
C223 C224 C225 120.1(5)
C223 C224 H224 120.0
C225 C224 H224 120.0
C224 C225 C226 121.3(5)
C224 C225 H225 119.3
C226 C225 H225 119.3
C221 C226 C225 117.5(4)
C221 C226 C242 122.2(4)
C225 C226 C242 120.3(5)
C232 C231 C236 121.6(4)
C232 C231 N22 118.7(4)
C236 C231 N22 119.6(4)
C233 C232 C231 117.6(4)
C233 C232 C252 121.4(4)
C231 C232 C252 120.8(4)
C234 C233 C232 121.9(4)
C234 C233 H233 119.0
C232 C233 H233 119.0
C235 C234 C233 119.6(4)
C235 C234 H234 120.2
C233 C234 H234 120.2
C234 C235 C236 121.7(4)
C234 C235 H235 119.2
C236 C235 H235 119.2
C235 C236 C231 117.6(4)
C235 C236 C255 121.4(4)
C231 C236 C255 121.0(4)
C242 C241 H24A 109.5
C242 C241 H24B 109.5
H24A C241 H24B 109.5
C242 C241 H24C 109.5
H24A C241 H24C 109.5
H24B C241 H24C 109.5
C226 C242 C241 111.3(5)
C226 C242 C243 112.0(5)
C241 C242 C243 111.5(5)
C226 C242 H242 107.2
C241 C242 H242 107.2
C243 C242 H242 107.2
C242 C243 H24D 109.5
C242 C243 H24E 109.5
H24D C243 H24E 109.5
C242 C243 H24F 109.5
H24D C243 H24F 109.5
H24E C243 H24F 109.5
C245 C244 H24G 109.5
C245 C244 H24H 109.5
H24G C244 H24H 109.5
C245 C244 H24I 109.5
H24G C244 H24I 109.5
H24H C244 H24I 109.5
C246 C245 C222 111.5(7)
C246 C245 C244 116.4(9)
C222 C245 C244 109.7(6)
C246 C245 H245 106.1
C222 C245 H245 106.1
C244 C245 H245 106.1
C245 C246 H24J 109.5
C245 C246 H24K 109.5
H24J C246 H24K 109.5
C245 C246 H24L 109.5
H24J C246 H24L 109.5
H24K C246 H24L 109.5
C252 C251 H25A 109.5
C252 C251 H25B 109.5
H25A C251 H25B 109.5
C252 C251 H25C 109.5
H25A C251 H25C 109.5
H25B C251 H25C 109.5
C253 C252 C232 113.8(4)
C253 C252 C251 111.6(5)
C232 C252 C251 108.6(5)
C253 C252 H252 107.5
C232 C252 H252 107.5
C251 C252 H252 107.5
C252 C253 H25D 109.5
C252 C253 H25E 109.5
H25D C253 H25E 109.5
C252 C253 H25F 109.5
H25D C253 H25F 109.5
H25E C253 H25F 109.5
C255 C254 H25G 109.5
C255 C254 H25H 109.5
H25G C254 H25H 109.5
C255 C254 H25I 109.5
H25G C254 H25I 109.5
H25H C254 H25I 109.5
C236 C255 C256 112.5(4)
C236 C255 C254 110.9(5)
C256 C255 C254 111.6(5)
C236 C255 H255 107.2
C256 C255 H255 107.2
C254 C255 H255 107.2
C255 C256 H25J 109.5
C255 C256 H25K 109.5
H25J C256 H25K 109.5
C255 C256 H25L 109.5
H25J C256 H25L 109.5
H25K C256 H25L 109.5
C27 C271 H27A 109.5
C27 C271 H27B 109.5
H27A C271 H27B 109.5
C27 C271 H27C 109.5
H27A C271 H27C 109.5
H27B C271 H27C 109.5
C28 C281 H28A 109.5
C28 C281 H28B 109.5
H28A C281 H28B 109.5
C28 C281 H28C 109.5
H28A C281 H28C 109.5
H28B C281 H28C 109.5
C916 C911 C912 119.2(13)
C916 C911 H911 120.4
C912 C911 H911 120.4
C913 C912 C911 115.4(11)
C913 C912 H912 122.3
C911 C912 H912 122.3
C914 C913 C912 119.9(12)
C914 C913 H913 120.1
C912 C913 H913 120.1
C915 C914 C913 123.4(12)
C915 C914 H914 118.3
C913 C914 H914 118.3
C914 C915 C916 120.5(11)
C914 C915 H915 119.7
C916 C915 H915 119.7
C911 C916 C915 121.1(12)
C911 C916 H916 119.4
C915 C916 H916 119.4

loop_
_geom_bond_atom_site_label_1
_geom_bond_atom_site_label_2
_geom_bond_distance
Br1 Ni11 2.2839(8)
Br1 Ni12 2.3010(8)
Br2 Ni21 2.2950(9)
Br2 Ni22 2.2995(9)
Ni11 N111 1.870(3)
Ni11 N11 1.956(3)
Ni11 Ni12 2.3775(10)
Ni12 N117 1.876(4)
Ni12 N12 1.963(4)
Ni21 N211 1.882(4)
Ni21 N21 1.963(3)
Ni21 Ni22 2.3712(9)
Ni22 N217 1.874(3)
Ni22 N22 1.959(3)
N11 C17 1.304(5)
N11 C121 1.441(5)
N12 C18 1.298(6)
N12 C131 1.452(6)
N21 C27 1.299(6)
N21 C221 1.434(5)
N22 C28 1.303(6)
N22 C231 1.436(5)
N111 C11 1.355(5)
N111 C111 1.355(5)
N117 C11 1.348(5)
N117 C117 1.367(5)
N211 C2 1.356(5)
N211 C211 1.356(5)
N217 C2 1.355(5)
N217 C217 1.370(5)
C2 C214 1.414(6)
C11 C114 1.421(6)
C17 C111 1.449(6)
C17 C171 1.512(6)
C18 C117 1.449(6)
C18 C181 1.510(6)
C27 C211 1.446(6)
C27 C271 1.514(6)
C28 C217 1.450(6)
C28 C281 1.510(6)
C111 C112 1.387(6)
C112 C113 1.395(6)
C112 H112 0.9500
C113 C114 1.408(6)
C113 H113 0.9500
C114 C115 1.415(6)
C115 C116 1.383(6)
C115 H115 0.9500
C116 C117 1.392(6)
C116 H116 0.9500
C121 C126 1.400(6)
C121 C122 1.402(6)
C122 C123 1.404(6)
C122 C142 1.529(6)
C123 C124 1.371(7)
C123 H123 0.9500
C124 C125 1.382(7)
C124 H124 0.9500
C125 C126 1.404(6)
C125 H125 0.9500
C126 C145 1.519(6)
C131 C136 1.398(7)
C131 C132 1.404(7)
C132 C133 1.389(7)
C132 C152 1.509(8)
C133 C134 1.380(8)
C133 H133 0.9500
C134 C135 1.364(8)
C134 H134 0.9500
C135 C136 1.397(7)
C135 H135 0.9500
C136 C155 1.519(7)
C141 C142 1.525(8)
C141 H14A 0.9800
C141 H14B 0.9800
C141 H14C 0.9800
C142 C143 1.536(7)
C142 H142 1.0000
C143 H14D 0.9800
C143 H14E 0.9800
C143 H14F 0.9800
C144 C145 1.520(7)
C144 H14G 0.9800
C144 H14H 0.9800
C144 H14I 0.9800
C145 C146 1.520(7)
C145 H145 1.0000
C146 H14J 0.9800
C146 H14K 0.9800
C146 H14L 0.9800
C151 C152 1.516(10)
C151 H15A 0.9800
C151 H15B 0.9800
C151 H15C 0.9800
C152 C153 1.530(11)
C152 H152 1.0000
C153 H15D 0.9800
C153 H15E 0.9800
C153 H15F 0.9800
C154 C155 1.484(9)
C154 H15G 0.9800
C154 H15H 0.9800
C154 H15I 0.9800
C155 C156 1.543(8)
C155 H155 1.0000
C156 H15J 0.9800
C156 H15K 0.9800
C156 H15L 0.9800
C171 H17A 0.9800
C171 H17B 0.9800
C171 H17C 0.9800
C181 H18A 0.9800
C181 H18B 0.9800
C181 H18C 0.9800
C211 C212 1.395(6)
C212 C213 1.394(6)
C212 H212 0.9500
C213 C214 1.421(6)
C213 H213 0.9500
C214 C215 1.412(6)
C215 C216 1.384(6)
C215 H215 0.9500
C216 C217 1.391(6)
C216 H216 0.9500
C221 C226 1.390(7)
C221 C222 1.413(7)
C222 C223 1.399(7)
C222 C245 1.507(8)
C223 C224 1.356(8)
C223 H223 0.9500
C224 C225 1.382(8)
C224 H224 0.9500
C225 C226 1.404(7)
C225 H225 0.9500
C226 C242 1.527(7)
C231 C232 1.403(7)
C231 C236 1.410(6)
C232 C233 1.390(6)
C232 C252 1.519(7)
C233 C234 1.378(7)
C233 H233 0.9500
C234 C235 1.375(7)
C234 H234 0.9500
C235 C236 1.394(6)
C235 H235 0.9500
C236 C255 1.499(7)
C241 C242 1.539(9)
C241 H24A 0.9800
C241 H24B 0.9800
C241 H24C 0.9800
C242 C243 1.540(9)
C242 H242 1.0000
C243 H24D 0.9800
C243 H24E 0.9800
C243 H24F 0.9800
C244 C245 1.586(13)
C244 H24G 0.9800
C244 H24H 0.9800
C244 H24I 0.9800
C245 C246 1.474(12)
C245 H245 1.0000
C246 H24J 0.9800
C246 H24K 0.9800
C246 H24L 0.9800
C251 C252 1.529(8)
C251 H25A 0.9800
C251 H25B 0.9800
C251 H25C 0.9800
C252 C253 1.519(8)
C252 H252 1.0000
C253 H25D 0.9800
C253 H25E 0.9800
C253 H25F 0.9800
C254 C255 1.553(8)
C254 H25G 0.9800
C254 H25H 0.9800
C254 H25I 0.9800
C255 C256 1.520(8)
C255 H255 1.0000
C256 H25J 0.9800
C256 H25K 0.9800
C256 H25L 0.9800
C271 H27A 0.9800
C271 H27B 0.9800
C271 H27C 0.9800
C281 H28A 0.9800
C281 H28B 0.9800
C281 H28C 0.9800
C911 C916 1.350(16)
C911 C912 1.448(19)
C911 H911 0.9500
C912 C913 1.433(17)
C912 H912 0.9500
C913 C914 1.334(14)
C913 H913 0.9500
C914 C915 1.296(15)
C914 H914 0.9500
C915 C916 1.367(16)
C915 H915 0.9500
C916 H916 0.9500

loop_
_geom_torsion_atom_site_label_1
_geom_torsion_atom_site_label_2
_geom_torsion_atom_site_label_3
_geom_torsion_atom_site_label_4
_geom_torsion
N11 Ni11 N111 C11 -173.4(3)
Br1 Ni11 N111 C11 6.3(4)
Ni12 Ni11 N111 C11 -2.0(3)
N11 Ni11 N111 C111 6.3(3)
Br1 Ni11 N111 C111 -174.0(2)
Ni12 Ni11 N111 C111 177.7(3)
N12 Ni12 N117 C11 173.1(3)
Br1 Ni12 N117 C11 -7.2(4)
Ni11 Ni12 N117 C11 1.3(3)
N12 Ni12 N117 C117 -7.5(3)
Br1 Ni12 N117 C117 172.2(2)
Ni11 Ni12 N117 C117 -179.4(3)
N21 Ni21 N211 C2 -172.5(3)
Br2 Ni21 N211 C2 2.7(5)
Ni22 Ni21 N211 C2 -2.8(3)
N21 Ni21 N211 C211 7.1(3)
Br2 Ni21 N211 C211 -177.7(2)
Ni22 Ni21 N211 C211 176.8(3)
N22 Ni22 N217 C2 171.9(3)
Br2 Ni22 N217 C2 -6.9(5)
Ni21 Ni22 N217 C2 0.2(3)
N22 Ni22 N217 C217 -6.9(3)
Br2 Ni22 N217 C217 174.3(2)
Ni21 Ni22 N217 C217 -178.6(3)
C217 N217 C2 N211 176.6(3)
Ni22 N217 C2 N211 -2.1(5)
C217 N217 C2 C214 -3.3(6)
Ni22 N217 C2 C214 177.9(3)
C211 N211 C2 N217 -176.1(3)
Ni21 N211 C2 N217 3.5(5)
C211 N211 C2 C214 3.9(6)
Ni21 N211 C2 C214 -176.6(3)
C117 N117 C11 N111 177.9(3)
Ni12 N117 C11 N111 -2.8(5)
C117 N117 C11 C114 -1.3(6)
Ni12 N117 C11 C114 178.1(3)
C111 N111 C11 N117 -176.5(3)
Ni11 N111 C11 N117 3.2(5)
C111 N111 C11 C114 2.6(6)
Ni11 N111 C11 C114 -177.7(3)
C121 N11 C17 C111 -170.4(4)
Ni11 N11 C17 C111 3.8(4)
C121 N11 C17 C171 5.8(6)
Ni11 N11 C17 C171 -180.0(3)
C131 N12 C18 C117 171.5(4)
Ni12 N12 C18 C117 -3.9(5)
C131 N12 C18 C181 -6.2(6)
Ni12 N12 C18 C181 178.4(3)
C221 N21 C27 C211 -171.0(4)
Ni21 N21 C27 C211 2.4(5)
C221 N21 C27 C271 4.9(7)
Ni21 N21 C27 C271 178.3(4)
C231 N22 C28 C217 170.1(4)
Ni22 N22 C28 C217 -4.5(5)
C231 N22 C28 C281 -7.2(6)
Ni22 N22 C28 C281 178.2(3)
C11 N111 C111 C112 -2.7(6)
Ni11 N111 C111 C112 177.6(3)
C11 N111 C111 C17 173.8(3)
Ni11 N111 C111 C17 -5.9(4)
N11 C17 C111 N111 1.2(5)
C171 C17 C111 N111 -175.1(4)
N11 C17 C111 C112 177.4(4)
C171 C17 C111 C112 1.1(6)
N111 C111 C112 C113 -0.2(6)
C17 C111 C112 C113 -176.1(4)
C111 C112 C113 C114 3.0(6)
C112 C113 C114 C115 178.2(4)
C112 C113 C114 C11 -3.0(6)
N117 C11 C114 C113 179.3(3)
N111 C11 C114 C113 0.2(6)
N117 C11 C114 C115 -1.8(6)
N111 C11 C114 C115 179.1(3)
C113 C114 C115 C116 -177.2(4)
C11 C114 C115 C116 4.0(6)
C114 C115 C116 C117 -3.3(6)
C11 N117 C117 C116 2.1(6)
Ni12 N117 C117 C116 -177.3(3)
C11 N117 C117 C18 -173.2(3)
Ni12 N117 C117 C18 7.4(4)
C115 C116 C117 N117 0.1(6)
C115 C116 C117 C18 174.7(4)
N12 C18 C117 N117 -2.1(5)
C181 C18 C117 N117 175.7(4)
N12 C18 C117 C116 -177.0(4)
C181 C18 C117 C116 0.8(7)
C17 N11 C121 C126 -102.8(5)
Ni11 N11 C121 C126 83.7(5)
C17 N11 C121 C122 80.2(5)
Ni11 N11 C121 C122 -93.3(4)
C126 C121 C122 C123 4.1(6)
N11 C121 C122 C123 -179.0(4)
C126 C121 C122 C142 -170.7(4)
N11 C121 C122 C142 6.2(6)
C121 C122 C123 C124 -0.1(7)
C142 C122 C123 C124 174.9(4)
C122 C123 C124 C125 -3.2(7)
C123 C124 C125 C126 2.5(7)
C122 C121 C126 C125 -4.8(6)
N11 C121 C126 C125 178.4(4)
C122 C121 C126 C145 173.9(4)
N11 C121 C126 C145 -2.9(6)
C124 C125 C126 C121 1.4(6)
C124 C125 C126 C145 -177.3(4)
C18 N12 C131 C136 -83.8(5)
Ni12 N12 C131 C136 91.2(5)
C18 N12 C131 C132 99.5(5)
Ni12 N12 C131 C132 -85.6(5)
C136 C131 C132 C133 -0.4(7)
N12 C131 C132 C133 176.2(4)
C136 C131 C132 C152 -178.7(5)
N12 C131 C132 C152 -2.1(7)
C131 C132 C133 C134 0.2(8)
C152 C132 C133 C134 178.4(6)
C132 C133 C134 C135 0.2(9)
C133 C134 C135 C136 -0.3(9)
C134 C135 C136 C131 0.1(8)
C134 C135 C136 C155 -177.7(6)
C132 C131 C136 C135 0.3(7)
N12 C131 C136 C135 -176.3(4)
C132 C131 C136 C155 178.0(5)
N12 C131 C136 C155 1.4(7)
C121 C122 C142 C141 93.8(6)
C123 C122 C142 C141 -80.9(6)
C121 C122 C142 C143 -141.6(5)
C123 C122 C142 C143 43.6(7)
C121 C126 C145 C144 117.7(5)
C125 C126 C145 C144 -63.7(6)
C121 C126 C145 C146 -116.9(5)
C125 C126 C145 C146 61.8(6)
C133 C132 C152 C151 -66.5(8)
C131 C132 C152 C151 111.7(6)
C133 C132 C152 C153 60.1(8)
C131 C132 C152 C153 -121.7(6)
C135 C136 C155 C154 87.3(7)
C131 C136 C155 C154 -90.3(7)
C135 C136 C155 C156 -41.2(8)
C131 C136 C155 C156 141.2(6)
C2 N211 C211 C212 -4.4(6)
Ni21 N211 C211 C212 176.0(3)
C2 N211 C211 C27 171.9(3)
Ni21 N211 C211 C27 -7.7(4)
N21 C27 C211 N211 3.3(5)
C271 C27 C211 N211 -172.7(4)
N21 C27 C211 C212 179.3(4)
C271 C27 C211 C212 3.3(7)
N211 C211 C212 C213 0.9(6)
C27 C211 C212 C213 -174.9(4)
C211 C212 C213 C214 3.2(6)
N217 C2 C214 C215 0.1(6)
N211 C2 C214 C215 -179.8(4)
N217 C2 C214 C213 -179.8(4)
N211 C2 C214 C213 0.2(6)
C212 C213 C214 C215 176.4(4)
C212 C213 C214 C2 -3.7(6)
C2 C214 C215 C216 3.2(6)
C213 C214 C215 C216 -176.9(4)
C214 C215 C216 C217 -3.3(6)
C2 N217 C217 C216 3.2(6)
Ni22 N217 C217 C216 -177.9(3)
C2 N217 C217 C28 -172.5(4)
Ni22 N217 C217 C28 6.3(5)
C215 C216 C217 N217 0.0(6)
C215 C216 C217 C28 175.1(4)
N22 C28 C217 N217 -1.0(5)
C281 C28 C217 N217 176.5(4)
N22 C28 C217 C216 -176.4(4)
C281 C28 C217 C216 1.0(7)
C27 N21 C221 C226 100.9(5)
Ni21 N21 C221 C226 -71.8(5)
C27 N21 C221 C222 -83.5(6)
Ni21 N21 C221 C222 103.7(5)
C226 C221 C222 C223 -0.2(8)
N21 C221 C222 C223 -175.6(5)
C226 C221 C222 C245 176.5(6)
N21 C221 C222 C245 1.2(8)
C221 C222 C223 C224 -0.9(9)
C245 C222 C223 C224 -177.7(7)
C222 C223 C224 C225 1.3(10)
C223 C224 C225 C226 -0.5(10)
C222 C221 C226 C225 1.0(8)
N21 C221 C226 C225 176.4(5)
C222 C221 C226 C242 -178.5(5)
N21 C221 C226 C242 -3.0(7)
C224 C225 C226 C221 -0.6(9)
C224 C225 C226 C242 178.8(6)
C28 N22 C231 C232 -78.1(5)
Ni22 N22 C231 C232 95.9(4)
C28 N22 C231 C236 104.9(5)
Ni22 N22 C231 C236 -81.1(5)
C236 C231 C232 C233 -2.9(7)
N22 C231 C232 C233 -179.8(4)
C236 C231 C232 C252 172.6(4)
N22 C231 C232 C252 -4.3(6)
C231 C232 C233 C234 0.7(7)
C252 C232 C233 C234 -174.8(5)
C232 C233 C234 C235 1.3(7)
C233 C234 C235 C236 -1.2(7)
C234 C235 C236 C231 -0.9(7)
C234 C235 C236 C255 179.0(5)
C232 C231 C236 C235 3.0(7)
N22 C231 C236 C235 179.9(4)
C232 C231 C236 C255 -177.0(4)
N22 C231 C236 C255 -0.1(6)
C221 C226 C242 C241 -115.2(6)
C225 C226 C242 C241 65.3(7)
C221 C226 C242 C243 119.1(6)
C225 C226 C242 C243 -60.3(7)
C223 C222 C245 C246 74.4(8)
C221 C222 C245 C246 -102.2(8)
C223 C222 C245 C244 -56.1(10)
C221 C222 C245 C244 127.3(8)
C233 C232 C252 C253 -37.4(7)
C231 C232 C252 C253 147.2(5)
C233 C232 C252 C251 87.5(6)
C231 C232 C252 C251 -87.9(6)
C235 C236 C255 C256 66.6(6)
C231 C236 C255 C256 -113.4(5)
C235 C236 C255 C254 -59.1(6)
C231 C236 C255 C254 120.9(5)
C916 C911 C912 C913 5(2)
C911 C912 C913 C914 -1(2)
C912 C913 C914 C915 -4(2)
C913 C914 C915 C916 4.2(18)
C912 C911 C916 C915 -5(2)
C914 C915 C916 C911 0(2)
